data_4327833
loop_
_publ_author_name
'Tracey M. McLean'
'Janice L. Moody'
'Mark R. Waterland'
'Shane G. Telfer'

_publ_section_title
;
 Luminescent Rhenium(I)-Dipyrrinato Complexes
;
_journal_name_full 'Inorganic Chemistry'
_journal_page_first 446
_journal_page_last 455
_journal_paper_doi 10.1021/ic201877t
_journal_volume 51
_journal_year 2012
_chemical_formula_sum 'C49 H55 N2 O4 P2 Re'
_chemical_formula_weight 984.14
_chemical_name_systematic
;
 ?
;
_space_group_IT_number 14
_symmetry_cell_setting monoclinic
_symmetry_space_group_name_Hall '-P 2yn'
_symmetry_space_group_name_H-M 'P 1 21/n 1'
_atom_sites_solution_hydrogens geom
_atom_sites_solution_primary direct
_atom_sites_solution_secondary difmap
_audit_creation_method SHELXL-97
_cell_angle_alpha 90.00
_cell_angle_beta 98.539(7)
_cell_angle_gamma 90.00
_cell_formula_units_Z 4
_cell_length_a 12.0645(2)
_cell_length_b 23.9343(4)
_cell_length_c 15.6919(11)
_cell_measurement_reflns_used 2128
_cell_measurement_temperature 143(2)
_cell_measurement_theta_max 71.2
_cell_measurement_theta_min 7.5
_cell_volume 4480.9(3)
_computing_cell_refinement 'FSProcess in Process-Auto (Rigaku, 1998)'
_computing_data_collection 'CrystalClear (Rigaku, 2005)'
_computing_data_reduction 'FSProcess in Process-Auto (Rigaku, 1998)'
_computing_structure_refinement 'SHELXL-97 (Sheldrick, 1997)'
_computing_structure_solution 'SHELXS97 (Sheldrick, 2008)'
_diffrn_ambient_temperature 143(2)
_diffrn_detector_area_resol_mean 10
_diffrn_measured_fraction_theta_full 0.931
_diffrn_measured_fraction_theta_max 0.931
_diffrn_measurement_device_type 'Rigaku Spider'
_diffrn_measurement_method \w-scans
_diffrn_radiation_monochromator 'Rigaku VariMax-HF Confocal Optical System'
_diffrn_radiation_source 'Rigaku MM007 rotating anode'
_diffrn_radiation_type CuK\a
_diffrn_radiation_wavelength 1.54178
_diffrn_reflns_av_R_equivalents 0.0961
_diffrn_reflns_av_sigmaI/netI 0.0851
_diffrn_reflns_limit_h_max 13
_diffrn_reflns_limit_h_min -13
_diffrn_reflns_limit_k_max 27
_diffrn_reflns_limit_k_min -27
_diffrn_reflns_limit_l_max 18
_diffrn_reflns_limit_l_min -18
_diffrn_reflns_number 40509
_diffrn_reflns_theta_full 62.38
_diffrn_reflns_theta_max 62.38
_diffrn_reflns_theta_min 6.59
_exptl_absorpt_coefficient_mu 6.335
_exptl_absorpt_correction_T_max 1.0
_exptl_absorpt_correction_T_min 0.684
_exptl_absorpt_correction_type multi-scan
_exptl_absorpt_process_details '(ABSCOR; Higashi, 1995)'
_exptl_crystal_colour orange
_exptl_crystal_density_diffrn 1.459
_exptl_crystal_description rod
_exptl_crystal_F_000 2000
_exptl_crystal_size_max 0.02
_exptl_crystal_size_mid 0.02
_exptl_crystal_size_min 0.01
_refine_diff_density_max 2.584
_refine_diff_density_min -2.800
_refine_diff_density_rms 0.173
_refine_ls_extinction_method none
_refine_ls_goodness_of_fit_ref 1.107
_refine_ls_hydrogen_treatment constr
_refine_ls_matrix_type full
_refine_ls_number_parameters 514
_refine_ls_number_reflns 6616
_refine_ls_number_restraints 26
_refine_ls_restrained_S_all 1.105
_refine_ls_R_factor_all 0.0960
_refine_ls_R_factor_gt 0.0706
_refine_ls_shift/su_max 0.000
_refine_ls_shift/su_mean 0.000
_refine_ls_structure_factor_coef Fsqd
_refine_ls_weighting_details 'calc w=1/[\s^2^(Fo^2^)+(0.0865P)^2^+25.7947P] where P=(Fo^2^+2Fc^2^)/3'
_refine_ls_weighting_scheme calc
_refine_ls_wR_factor_gt 0.1657
_refine_ls_wR_factor_ref 0.1987
_reflns_number_gt 4857
_reflns_number_total 6616
_reflns_threshold_expression >2sigma(I)
_cod_data_source_file ic201877t_si_002_13.cif
_cod_data_source_block 3G
_cod_database_code 4327833

loop_
_symmetry_equiv_pos_as_xyz
'x, y, z'
'-x+1/2, y+1/2, -z+1/2'
'-x, -y, -z'
'x-1/2, -y-1/2, z-1/2'

loop_
_atom_site_label
_atom_site_type_symbol
_atom_site_fract_x
_atom_site_fract_y
_atom_site_fract_z
_atom_site_U_iso_or_equiv
_atom_site_adp_type
_atom_site_occupancy
_atom_site_symmetry_multiplicity
_atom_site_calc_flag
_atom_site_refinement_flags
_atom_site_disorder_assembly
_atom_site_disorder_group
Re1 Re 0.05519(3) 0.205143(15) 0.08560(2) 0.03859(13) Uani 1 1 d . . .
N1 N 0.1458(6) 0.2164(3) -0.0234(4) 0.0424(19) Uani 1 1 d . B .
N2 N -0.0703(5) 0.1641(3) -0.0102(4) 0.0341(16) Uani 1 1 d . B .
O100 O -0.0707(6) 0.1911(3) 0.2412(3) 0.0565(18) Uani 1 1 d . . .
O3 O 0.0897(6) 0.0498(3) -0.5071(4) 0.070(2) Uani 1 1 d . . .
O4 O -0.0754(6) 0.0957(3) -0.5385(3) 0.0588(19) Uani 1 1 d . . .
O101 O 0.2505(5) 0.2504(2) 0.2125(4) 0.0556(10) Uani 1 1 d U . .
P1 P 0.13812(19) 0.11418(9) 0.11669(12) 0.0397(5) Uani 1 1 d . A .
P2 P -0.0426(2) 0.29265(9) 0.04801(14) 0.0440(6) Uani 1 1 d . B .
C1 C 0.2341(8) 0.2505(4) -0.0230(5) 0.048(2) Uani 1 1 d . . .
H1 H 0.2670 0.2717 0.0255 0.058 Uiso 1 1 calc R B .
C2 C 0.2717(8) 0.2509(4) -0.1038(6) 0.058(3) Uani 1 1 d . B .
H2 H 0.3312 0.2727 -0.1197 0.070 Uiso 1 1 calc R . .
C3 C 0.2063(8) 0.2140(4) -0.1548(6) 0.052(3) Uani 1 1 d . . .
H3 H 0.2136 0.2046 -0.2125 0.062 Uiso 1 1 calc R B .
C4 C 0.1249(8) 0.1920(3) -0.1063(5) 0.043(2) Uani 1 1 d . B .
C5 C 0.0355(8) 0.1576(3) -0.1353(5) 0.041(2) Uani 1 1 d . . .
C6 C -0.0551(8) 0.1437(3) -0.0918(5) 0.045(2) Uani 1 1 d . B .
C7 C -0.1467(8) 0.1094(4) -0.1208(5) 0.053(3) Uani 1 1 d . . .
H7 H -0.1581 0.0890 -0.1732 0.064 Uiso 1 1 calc R B .
C8 C -0.2169(8) 0.1106(4) -0.0600(6) 0.055(3) Uani 1 1 d . B .
H8 H -0.2859 0.0912 -0.0624 0.066 Uiso 1 1 calc R . .
C9 C -0.1688(7) 0.1453(3) 0.0056(5) 0.0422(10) Uani 1 1 d U . .
H9 H -0.2017 0.1545 0.0551 0.051 Uiso 1 1 calc R B .
C10 C 0.1151(8) 0.1075(3) -0.2518(5) 0.047(2) Uani 1 1 d . . .
H10 H 0.1802 0.1003 -0.2113 0.057 Uiso 1 1 calc R B .
C100 C -0.0237(9) 0.1964(3) 0.1798(6) 0.052(3) Uani 1 1 d . B .
C11 C -0.0663(8) 0.1470(3) -0.2862(5) 0.043(2) Uani 1 1 d . . .
H11 H -0.1280 0.1668 -0.2698 0.052 Uiso 1 1 calc R B .
C12 C -0.0711(8) 0.1285(3) -0.3709(5) 0.048(2) Uani 1 1 d . B .
H12 H -0.1351 0.1369 -0.4118 0.057 Uiso 1 1 calc R . .
C13 C 0.1096(8) 0.0884(4) -0.3351(5) 0.050(2) Uani 1 1 d . B .
H13 H 0.1710 0.0682 -0.3513 0.060 Uiso 1 1 calc R . .
C14 C 0.0152(8) 0.0983(3) -0.3961(5) 0.046(2) Uani 1 1 d . . .
C15 C 0.0158(9) 0.0780(4) -0.4856(5) 0.058(3) Uani 1 1 d . B .
C16 C -0.0796(10) 0.0780(5) -0.6270(5) 0.075(3) Uani 1 1 d . . .
H16A H -0.0041 0.0793 -0.6429 0.113 Uiso 1 1 calc R . .
H16B H -0.1292 0.1030 -0.6647 0.113 Uiso 1 1 calc R . .
H16C H -0.1084 0.0397 -0.6334 0.113 Uiso 1 1 calc R . .
C19 C 0.0269(8) 0.1370(3) -0.2263(5) 0.042(2) Uani 1 1 d . B .
C20 C 0.0003(8) 0.3277(4) -0.0458(6) 0.052(2) Uani 1 1 d . . .
C21 C -0.0259(8) 0.3017(4) -0.1266(5) 0.046(2) Uani 1 1 d . B .
H21 H -0.0709 0.2689 -0.1334 0.055 Uiso 1 1 calc R . .
C22 C 0.0163(10) 0.3253(4) -0.1968(6) 0.068(3) Uani 1 1 d . . .
H22 H -0.0011 0.3084 -0.2519 0.082 Uiso 1 1 calc R B .
C23 C 0.0820(10) 0.3722(4) -0.1884(7) 0.080(4) Uani 1 1 d . B .
H23 H 0.1074 0.3884 -0.2373 0.096 Uiso 1 1 calc R . .
C24 C 0.1112(10) 0.3959(4) -0.1069(7) 0.073(3) Uani 1 1 d . . .
H24 H 0.1602 0.4271 -0.0995 0.088 Uiso 1 1 calc R B .
C25 C 0.0687(9) 0.3739(4) -0.0363(7) 0.064(3) Uani 1 1 d . B .
H25 H 0.0870 0.3908 0.0187 0.077 Uiso 1 1 calc R . .
C26 C -0.0336(8) 0.3494(4) 0.1283(5) 0.050(3) Uani 1 1 d . . .
C27 C 0.0258(10) 0.3435(5) 0.2079(7) 0.088(4) Uani 1 1 d . B .
H27 H 0.0667 0.3099 0.2216 0.106 Uiso 1 1 calc R . .
C28 C 0.0289(11) 0.3851(6) 0.2708(9) 0.122(5) Uani 1 1 d . . .
H28 H 0.0692 0.3798 0.3270 0.146 Uiso 1 1 calc R B .
C29 C -0.0283(11) 0.4340(6) 0.2487(9) 0.113(5) Uani 1 1 d . B .
H29 H -0.0257 0.4633 0.2898 0.135 Uiso 1 1 calc R . .
C30 C -0.0883(10) 0.4411(5) 0.1693(8) 0.081(4) Uani 1 1 d . . .
H30 H -0.1264 0.4754 0.1555 0.097 Uiso 1 1 calc R B .
C31 C -0.0952(8) 0.3984(4) 0.1068(6) 0.055(3) Uani 1 1 d . B .
H31 H -0.1400 0.4027 0.0521 0.066 Uiso 1 1 calc R . .
C32 C -0.1962(7) 0.2860(3) 0.0259(5) 0.035(2) Uani 1 1 d . . .
C33 C -0.2500(8) 0.2712(4) 0.0949(5) 0.048(2) Uani 1 1 d . B .
H33 H -0.2058 0.2665 0.1497 0.057 Uiso 1 1 calc R . .
C34 C -0.3632(8) 0.2631(4) 0.0882(6) 0.053(3) Uani 1 1 d . . .
H34 H -0.3970 0.2545 0.1375 0.063 Uiso 1 1 calc R B .
C35 C -0.4258(10) 0.2677(5) 0.0092(6) 0.066(3) Uani 1 1 d . B .
H35 H -0.5041 0.2605 0.0032 0.079 Uiso 1 1 calc R . .
C36 C -0.3792(9) 0.2823(4) -0.0623(7) 0.064(3) Uani 1 1 d . . .
H36 H -0.4249 0.2865 -0.1167 0.077 Uiso 1 1 calc R B .
C37 C -0.2656(9) 0.2908(4) -0.0538(6) 0.0553(11) Uani 1 1 d U B .
H37 H -0.2330 0.3001 -0.1034 0.066 Uiso 1 1 calc R . .
C40 C 0.1949(7) 0.1058(3) 0.2305(5) 0.041(2) Uani 1 1 d . . .
H40A H 0.2574 0.1327 0.2439 0.049 Uiso 1 1 calc R B .
H40B H 0.1358 0.1173 0.2644 0.049 Uiso 1 1 calc R . .
C41 C 0.2383(8) 0.0485(3) 0.2642(5) 0.048(2) Uani 1 1 d . B .
H41A H 0.1756 0.0214 0.2569 0.058 Uiso 1 1 calc R . .
H41B H 0.2955 0.0352 0.2298 0.058 Uiso 1 1 calc R . .
C42 C 0.2891(9) 0.0509(4) 0.3582(6) 0.057(3) Uani 1 1 d . . .
H42A H 0.3597 0.0726 0.3636 0.069 Uiso 1 1 calc R B .
H42B H 0.2370 0.0710 0.3906 0.069 Uiso 1 1 calc R . .
C43 C 0.3138(10) -0.0058(4) 0.3984(6) 0.069(3) Uani 1 1 d . B .
H43A H 0.2441 -0.0273 0.3950 0.103 Uiso 1 1 calc R . .
H43B H 0.3469 -0.0013 0.4590 0.103 Uiso 1 1 calc R . .
H43C H 0.3666 -0.0258 0.3675 0.103 Uiso 1 1 calc R . .
C44 C 0.0426(7) 0.0551(3) 0.0921(4) 0.041(2) Uani 1 1 d . . .
H44A H 0.0071 0.0580 0.0312 0.049 Uiso 1 1 calc R B .
H44B H 0.0869 0.0201 0.0981 0.049 Uiso 1 1 calc R . .
C45 C -0.0495(7) 0.0511(4) 0.1489(5) 0.046(2) Uani 1 1 d . B .
H45A H -0.0159 0.0391 0.2074 0.055 Uiso 1 1 calc R . .
H45B H -0.0829 0.0885 0.1537 0.055 Uiso 1 1 calc R . .
C46 C -0.1416(8) 0.0101(4) 0.1136(5) 0.047(2) Uani 1 1 d . . .
H46A H -0.1115 -0.0284 0.1188 0.056 Uiso 1 1 calc R B .
H46B H -0.1658 0.0179 0.0516 0.056 Uiso 1 1 calc R . .
C47 C -0.2430(8) 0.0144(4) 0.1617(6) 0.058(3) Uani 1 1 d . B .
H47A H -0.2193 0.0066 0.2230 0.088 Uiso 1 1 calc R . .
H47B H -0.2999 -0.0129 0.1379 0.088 Uiso 1 1 calc R . .
H47C H -0.2745 0.0521 0.1550 0.088 Uiso 1 1 calc R . .
C48 C 0.2553(8) 0.0944(4) 0.0605(5) 0.054(3) Uani 1 1 d . A 1
H48A H 0.2720 0.0543 0.0713 0.065 Uiso 1 1 calc R A 1
H48B H 0.2315 0.0991 -0.0022 0.065 Uiso 1 1 calc R A 1
C49 C 0.3615(7) 0.1276(4) 0.0866(6) 0.060(3) Uani 1 1 d D A 1
H49A H 0.3904 0.1199 0.1479 0.072 Uiso 1 1 calc R A 1
H49Y H 0.3441 0.1679 0.0810 0.072 Uiso 1 1 calc R A 1
C50 C 0.4524(7) 0.1131(3) 0.0312(5) 0.050 Uiso 1 1 d D A 1
C51 C 0.4853(8) 0.0529(3) 0.0239(6) 0.050 Uiso 1 1 d D A 1
C101 C 0.1732(8) 0.2353(4) 0.1624(6) 0.0497(10) Uani 1 1 d U B 1
H50A H 0.4200 0.1224 -0.0414 0.050 Uiso 1 1 d . C 1
H50B H 0.5205 0.1400 0.0332 0.050 Uiso 1 1 d . D 1
H51A H 0.5140 0.0536 0.0818 0.050 Uiso 1 1 d . E 1
H51B H 0.5320 0.0582 -0.0169 0.050 Uiso 1 1 d . F 1
H51C H 0.4116 0.0420 0.0067 0.050 Uiso 1 1 d . G 1

loop_
_atom_site_aniso_label
_atom_site_aniso_U_11
_atom_site_aniso_U_22
_atom_site_aniso_U_33
_atom_site_aniso_U_23
_atom_site_aniso_U_13
_atom_site_aniso_U_12
Re1 0.0466(3) 0.0441(2) 0.02598(19) -0.00159(14) 0.00847(18) -0.00130(18)
N1 0.057(5) 0.046(4) 0.026(3) -0.001(3) 0.012(3) -0.004(3)
N2 0.020(4) 0.049(4) 0.031(3) -0.006(3) -0.003(3) -0.007(3)
O100 0.068(5) 0.074(4) 0.032(3) 0.000(3) 0.023(3) 0.009(3)
O3 0.095(5) 0.076(4) 0.046(3) -0.011(3) 0.035(4) 0.011(4)
O4 0.080(5) 0.076(4) 0.021(3) -0.002(3) 0.008(3) -0.002(4)
O101 0.0554(12) 0.0558(12) 0.0551(12) -0.0001(8) 0.0073(8) -0.0001(8)
P1 0.0449(14) 0.0449(11) 0.0293(9) -0.0033(9) 0.0058(9) 0.0009(11)
P2 0.0566(16) 0.0426(12) 0.0340(10) -0.0047(9) 0.0105(11) 0.0002(11)
C1 0.046(6) 0.056(5) 0.043(5) -0.002(4) 0.011(4) -0.009(5)
C2 0.056(7) 0.072(6) 0.051(5) 0.007(5) 0.019(5) -0.008(5)
C3 0.057(7) 0.057(5) 0.045(5) -0.002(4) 0.021(5) 0.000(5)
C4 0.056(6) 0.055(5) 0.021(4) 0.000(3) 0.017(4) 0.007(4)
C5 0.050(6) 0.044(5) 0.031(4) 0.006(3) 0.007(4) 0.012(4)
C6 0.068(7) 0.038(4) 0.028(4) -0.013(3) 0.010(4) -0.010(4)
C7 0.076(7) 0.059(5) 0.023(4) -0.003(4) 0.004(4) -0.006(5)
C8 0.059(7) 0.052(5) 0.055(5) -0.001(4) 0.013(5) -0.010(5)
C9 0.0418(12) 0.0426(12) 0.0421(13) -0.0004(8) 0.0061(8) -0.0002(8)
C10 0.058(6) 0.048(5) 0.036(4) 0.000(4) 0.007(4) 0.002(5)
C100 0.063(7) 0.040(5) 0.053(5) -0.003(4) 0.014(5) 0.004(4)
C11 0.054(6) 0.043(4) 0.033(4) -0.001(3) 0.006(4) 0.016(4)
C12 0.065(7) 0.053(5) 0.025(4) -0.002(4) 0.006(4) 0.003(5)
C13 0.061(6) 0.056(5) 0.036(4) 0.005(4) 0.022(4) 0.017(5)
C14 0.069(7) 0.049(5) 0.020(4) -0.004(3) 0.008(4) 0.001(5)
C15 0.077(7) 0.067(6) 0.037(4) -0.002(4) 0.033(5) -0.009(5)
C16 0.107(9) 0.093(8) 0.029(4) -0.005(5) 0.024(5) -0.007(7)
C19 0.057(6) 0.042(4) 0.030(4) -0.003(3) 0.010(4) 0.005(4)
C20 0.050(6) 0.053(5) 0.056(5) 0.008(4) 0.019(5) 0.006(5)
C21 0.046(6) 0.063(6) 0.026(4) 0.007(4) -0.003(4) 0.007(4)
C22 0.095(8) 0.073(6) 0.037(5) 0.006(5) 0.011(5) 0.030(6)
C23 0.107(9) 0.066(7) 0.074(7) 0.033(5) 0.038(6) 0.012(7)
C24 0.086(8) 0.046(5) 0.094(8) 0.018(5) 0.035(7) 0.002(5)
C25 0.081(8) 0.051(6) 0.065(6) -0.001(5) 0.032(5) -0.005(5)
C26 0.040(6) 0.059(5) 0.044(5) -0.013(4) -0.011(4) 0.007(5)
C27 0.084(9) 0.104(9) 0.071(7) -0.038(6) -0.005(6) 0.032(7)
C28 0.101(10) 0.152(10) 0.103(9) -0.081(8) -0.018(8) 0.066(9)
C29 0.059(9) 0.131(10) 0.144(11) -0.095(9) 0.000(8) 0.013(8)
C30 0.077(9) 0.059(6) 0.109(9) -0.025(6) 0.026(7) -0.009(6)
C31 0.036(6) 0.062(6) 0.067(6) -0.014(5) 0.003(5) 0.000(5)
C32 0.015(5) 0.047(5) 0.039(4) 0.002(4) -0.008(4) -0.001(4)
C33 0.035(6) 0.064(5) 0.041(5) -0.002(4) -0.002(4) 0.003(5)
C34 0.042(6) 0.070(6) 0.050(5) -0.003(4) 0.022(4) -0.004(5)
C35 0.061(7) 0.082(7) 0.054(6) -0.005(5) 0.008(5) -0.008(6)
C36 0.036(7) 0.093(8) 0.061(6) 0.007(6) -0.005(5) -0.001(5)
C37 0.0555(13) 0.0555(13) 0.0549(14) 0.0002(8) 0.0083(8) -0.0001(8)
C40 0.047(6) 0.044(5) 0.031(4) 0.002(3) 0.001(4) 0.008(4)
C41 0.044(6) 0.053(5) 0.046(5) 0.000(4) -0.002(4) -0.002(5)
C42 0.065(7) 0.055(5) 0.052(5) 0.007(4) 0.008(5) 0.011(5)
C43 0.082(8) 0.078(7) 0.040(5) 0.019(5) -0.014(5) 0.025(6)
C44 0.060(6) 0.037(4) 0.023(4) -0.001(3) -0.002(4) 0.008(4)
C45 0.054(6) 0.056(5) 0.030(4) -0.007(4) 0.016(4) -0.013(5)
C46 0.055(6) 0.046(5) 0.043(4) 0.002(4) 0.016(4) -0.008(4)
C47 0.060(7) 0.066(6) 0.048(5) 0.010(5) 0.004(5) -0.001(5)
C48 0.077(7) 0.051(5) 0.038(4) -0.006(4) 0.019(5) 0.001(5)
C49 0.048(6) 0.071(6) 0.062(6) -0.010(5) 0.014(5) -0.018(5)
C101 0.0500(12) 0.0500(13) 0.0493(13) 0.0004(8) 0.0075(8) 0.0002(8)

loop_
_atom_type_symbol
_atom_type_description
_atom_type_scat_dispersion_real
_atom_type_scat_dispersion_imag
_atom_type_scat_source
C C 0.0180 0.0090 'International Tables Vol C Tables 4.2.6.8 and 6.1.1.4'
H H 0.0000 0.0000 'International Tables Vol C Tables 4.2.6.8 and 6.1.1.4'
N N 0.0310 0.0180 'International Tables Vol C Tables 4.2.6.8 and 6.1.1.4'
O O 0.0490 0.0320 'International Tables Vol C Tables 4.2.6.8 and 6.1.1.4'
P P 0.2960 0.4330 'International Tables Vol C Tables 4.2.6.8 and 6.1.1.4'
Re Re -5.2080 5.8920 'International Tables Vol C Tables 4.2.6.8 and 6.1.1.4'

loop_
_geom_angle_atom_site_label_1
_geom_angle_atom_site_label_2
_geom_angle_atom_site_label_3
_geom_angle
C101 Re1 C100 87.8(4)
C101 Re1 N1 92.1(3)
C100 Re1 N1 179.3(3)
C101 Re1 N2 173.8(3)
C100 Re1 N2 96.3(3)
N1 Re1 N2 83.8(2)
C101 Re1 P1 88.0(3)
C100 Re1 P1 89.0(3)
N1 Re1 P1 91.64(18)
N2 Re1 P1 87.57(17)
C101 Re1 P2 96.9(3)
C100 Re1 P2 90.2(3)
N1 Re1 P2 89.16(19)
N2 Re1 P2 87.66(17)
P1 Re1 P2 175.05(8)
C1 N1 C4 106.8(7)
C1 N1 Re1 124.1(5)
C4 N1 Re1 129.0(6)
C9 N2 C6 107.1(6)
C9 N2 Re1 124.6(5)
C6 N2 Re1 127.4(5)
C15 O4 C16 114.2(8)
C40 P1 C44 104.8(4)
C40 P1 C48 103.7(4)
C44 P1 C48 101.8(4)
C40 P1 Re1 112.4(3)
C44 P1 Re1 115.2(3)
C48 P1 Re1 117.4(3)
C20 P2 C32 106.5(4)
C20 P2 C26 102.5(4)
C32 P2 C26 98.5(4)
C20 P2 Re1 113.8(3)
C32 P2 Re1 114.2(3)
C26 P2 Re1 119.4(3)
N1 C1 C2 111.1(8)
N1 C1 H1 124.5
C2 C1 H1 124.5
C3 C2 C1 106.8(8)
C3 C2 H2 126.6
C1 C2 H2 126.6
C2 C3 C4 108.0(8)
C2 C3 H3 126.0
C4 C3 H3 126.0
C5 C4 N1 125.0(7)
C5 C4 C3 127.6(7)
N1 C4 C3 107.2(8)
C4 C5 C6 127.2(7)
C4 C5 C19 116.8(7)
C6 C5 C19 115.7(7)
C7 C6 N2 107.2(7)
C7 C6 C5 127.8(7)
N2 C6 C5 125.0(7)
C8 C7 C6 107.6(7)
C8 C7 H7 126.2
C6 C7 H7 126.2
C7 C8 C9 107.3(8)
C7 C8 H8 126.3
C9 C8 H8 126.3
N2 C9 C8 110.6(8)
N2 C9 H9 124.7
C8 C9 H9 124.7
C13 C10 C19 120.9(8)
C13 C10 H10 119.6
C19 C10 H10 119.6
O100 C100 Re1 178.1(9)
C19 C11 C12 120.7(8)
C19 C11 H11 119.7
C12 C11 H11 119.7
C14 C12 C11 121.1(8)
C14 C12 H12 119.5
C11 C12 H12 119.5
C10 C13 C14 120.9(8)
C10 C13 H13 119.6
C14 C13 H13 119.6
C12 C14 C13 118.0(7)
C12 C14 C15 123.6(8)
C13 C14 C15 118.3(8)
O3 C15 O4 125.0(8)
O3 C15 C14 123.7(9)
O4 C15 C14 111.2(8)
O4 C16 H16A 109.5
O4 C16 H16B 109.5
H16A C16 H16B 109.5
O4 C16 H16C 109.5
H16A C16 H16C 109.5
H16B C16 H16C 109.5
C11 C19 C10 118.4(7)
C11 C19 C5 121.8(8)
C10 C19 C5 119.8(8)
C25 C20 C21 120.3(8)
C25 C20 P2 121.2(7)
C21 C20 P2 118.0(7)
C22 C21 C20 118.1(9)
C22 C21 H21 121.0
C20 C21 H21 121.0
C23 C22 C21 121.9(9)
C23 C22 H22 119.0
C21 C22 H22 119.0
C22 C23 C24 119.0(9)
C22 C23 H23 120.5
C24 C23 H23 120.5
C25 C24 C23 120.2(10)
C25 C24 H24 119.9
C23 C24 H24 119.9
C20 C25 C24 120.4(9)
C20 C25 H25 119.8
C24 C25 H25 119.8
C27 C26 C31 119.9(9)
C27 C26 P2 121.5(8)
C31 C26 P2 118.4(7)
C26 C27 C28 122.1(11)
C26 C27 H27 118.9
C28 C27 H27 118.9
C29 C28 C27 117.9(12)
C29 C28 H28 121.0
C27 C28 H28 121.0
C30 C29 C28 121.1(11)
C30 C29 H29 119.4
C28 C29 H29 119.4
C29 C30 C31 121.1(11)
C29 C30 H30 119.4
C31 C30 H30 119.4
C26 C31 C30 117.7(9)
C26 C31 H31 121.2
C30 C31 H31 121.2
C33 C32 C37 115.5(8)
C33 C32 P2 116.7(6)
C37 C32 P2 127.7(7)
C34 C33 C32 123.6(8)
C34 C33 H33 118.2
C32 C33 H33 118.2
C35 C34 C33 118.2(9)
C35 C34 H34 120.9
C33 C34 H34 120.9
C34 C35 C36 121.8(10)
C34 C35 H35 119.1
C36 C35 H35 119.1
C35 C36 C37 118.9(10)
C35 C36 H36 120.6
C37 C36 H36 120.6
C36 C37 C32 122.0(9)
C36 C37 H37 119.0
C32 C37 H37 119.0
C41 C40 P1 119.7(5)
C41 C40 H40A 107.4
P1 C40 H40A 107.4
C41 C40 H40B 107.4
P1 C40 H40B 107.4
H40A C40 H40B 106.9
C42 C41 C40 111.8(7)
C42 C41 H41A 109.3
C40 C41 H41A 109.3
C42 C41 H41B 109.3
C40 C41 H41B 109.3
H41A C41 H41B 107.9
C43 C42 C41 113.6(8)
C43 C42 H42A 108.8
C41 C42 H42A 108.8
C43 C42 H42B 108.8
C41 C42 H42B 108.8
H42A C42 H42B 107.7
C42 C43 H43A 109.5
C42 C43 H43B 109.5
H43A C43 H43B 109.5
C42 C43 H43C 109.5
H43A C43 H43C 109.5
H43B C43 H43C 109.5
C45 C44 P1 114.6(5)
C45 C44 H44A 108.6
P1 C44 H44A 108.6
C45 C44 H44B 108.6
P1 C44 H44B 108.6
H44A C44 H44B 107.6
C46 C45 C44 112.5(6)
C46 C45 H45A 109.1
C44 C45 H45A 109.1
C46 C45 H45B 109.1
C44 C45 H45B 109.1
H45A C45 H45B 107.8
C45 C46 C47 111.8(7)
C45 C46 H46A 109.3
C47 C46 H46A 109.3
C45 C46 H46B 109.3
C47 C46 H46B 109.3
H46A C46 H46B 107.9
C46 C47 H47A 109.5
C46 C47 H47B 109.5
H47A C47 H47B 109.5
C46 C47 H47C 109.5
H47A C47 H47C 109.5
H47B C47 H47C 109.5
C49 C48 P1 114.7(6)
C49 C48 H48A 108.6
P1 C48 H48A 108.6
C49 C48 H48B 108.6
P1 C48 H48B 108.6
H48A C48 H48B 107.6
C48 C49 C50 112.1(7)
C48 C49 H49A 109.2
C50 C49 H49A 109.2
C48 C49 H49Y 109.2
C50 C49 H49Y 109.2
H49A C49 H49Y 107.9
C51 C50 C49 118.5(8)
C51 C50 H50A 99.4(6)
C49 C50 H50A 110.1(7)
C51 C50 H50B 112.3(8)
C49 C50 H50B 118.0(7)
H50A C50 H50B 93.5(6)
C50 C51 H51A 88.4(7)
C50 C51 H51B 96.6(7)
H51A C51 H51B 120.1(10)
C50 C51 H51C 92.3(7)
H51A C51 H51C 119.7(10)
H51B C51 H51C 119.7(9)
O101 C101 Re1 175.2(8)

loop_
_geom_bond_atom_site_label_1
_geom_bond_atom_site_label_2
_geom_bond_distance
Re1 C101 1.868(9)
Re1 C100 1.885(10)
Re1 N1 2.179(7)
Re1 N2 2.201(6)
Re1 P1 2.415(2)
Re1 P2 2.433(2)
N1 C1 1.342(11)
N1 C4 1.413(10)
N2 C9 1.329(10)
N2 C6 1.406(9)
O100 C100 1.194(11)
O3 C15 1.206(11)
O4 C15 1.345(11)
O4 C16 1.445(10)
O101 C101 1.184(10)
P1 C40 1.826(7)
P1 C44 1.829(8)
P1 C48 1.835(9)
P2 C20 1.835(9)
P2 C32 1.841(9)
P2 C26 1.845(9)
C1 C2 1.409(12)
C1 H1 0.9500
C2 C3 1.361(13)
C2 H2 0.9500
C3 C4 1.430(12)
C3 H3 0.9500
C4 C5 1.379(12)
C5 C6 1.412(12)
C5 C19 1.500(10)
C6 C7 1.398(12)
C7 C8 1.366(13)
C7 H7 0.9500
C8 C9 1.380(12)
C8 H8 0.9500
C9 H9 0.9500
C10 C13 1.377(11)
C10 C19 1.385(12)
C10 H10 0.9500
C11 C19 1.376(11)
C11 C12 1.393(10)
C11 H11 0.9500
C12 C14 1.372(12)
C12 H12 0.9500
C13 C14 1.394(12)
C13 H13 0.9500
C14 C15 1.488(11)
C16 H16A 0.9800
C16 H16B 0.9800
C16 H16C 0.9800
C20 C25 1.374(13)
C20 C21 1.406(12)
C21 C22 1.400(13)
C21 H21 0.9500
C22 C23 1.368(15)
C22 H22 0.9500
C23 C24 1.395(15)
C23 H23 0.9500
C24 C25 1.390(14)
C24 H24 0.9500
C25 H25 0.9500
C26 C27 1.352(13)
C26 C31 1.403(13)
C27 C28 1.399(15)
C27 H27 0.9500
C28 C29 1.377(18)
C28 H28 0.9500
C29 C30 1.356(17)
C29 H29 0.9500
C30 C31 1.410(14)
C30 H30 0.9500
C31 H31 0.9500
C32 C33 1.387(12)
C32 C37 1.403(12)
C33 C34 1.368(12)
C33 H33 0.9500
C34 C35 1.357(13)
C34 H34 0.9500
C35 C36 1.372(14)
C35 H35 0.9500
C36 C37 1.373(14)
C36 H36 0.9500
C37 H37 0.9500
C40 C41 1.534(11)
C40 H40A 0.9900
C40 H40B 0.9900
C41 C42 1.511(12)
C41 H41A 0.9900
C41 H41B 0.9900
C42 C43 1.508(12)
C42 H42A 0.9900
C42 H42B 0.9900
C43 H43A 0.9800
C43 H43B 0.9800
C43 H43C 0.9800
C44 C45 1.527(11)
C44 H44A 0.9900
C44 H44B 0.9900
C45 C46 1.523(12)
C45 H45A 0.9900
C45 H45B 0.9900
C46 C47 1.534(12)
C46 H46A 0.9900
C46 H46B 0.9900
C47 H47A 0.9800
C47 H47B 0.9800
C47 H47C 0.9800
C48 C49 1.511(13)
C48 H48A 0.9900
C48 H48B 0.9900
C49 C50 1.537(11)
C49 H49A 0.9900
C49 H49Y 0.9900
C50 C51 1.503(10)
C50 H50A 1.169(8)
C50 H50B 1.040(9)
C51 H51A 0.923(9)
C51 H51B 0.923(9)
C51 H51C 0.928(9)
